data_7210827
loop_
_publ_author_name
'Rotival, Romain'
'Corvis, Yohann'
'Cartigny, Yohann'
'N\'egrier, Philippe'
'Marchivie, Mathieu'
'Massip, St\'ephane'
'Gana, In\`es'
'Lemoine, Pascale'
'Espeau, Philippe'

_publ_section_title
;
 Comprehensive determination of the solid state stability of bethanechol
 chloride active pharmaceutical ingredient using combined analytical tools
;
_journal_issue 39
_journal_name_full CrystEngComm
_journal_page_first 7970
_journal_paper_doi 10.1039/c3ce40707a
_journal_volume 15
_journal_year 2013
_chemical_formula_sum 'C7 H17 Cl N2 O2'
_chemical_formula_weight 196.68
_chemical_name_systematic
;
?
;
_space_group_IT_number 14
_symmetry_cell_setting monoclinic
_symmetry_space_group_name_Hall '-P 2yn'
_symmetry_space_group_name_H-M 'P 1 21/n 1'
_atom_sites_solution_hydrogens geom
_atom_sites_solution_primary direct
_atom_sites_solution_secondary difmap
_audit_creation_method SHELXL-97
_cell_angle_alpha 90.00
_cell_angle_beta 93.749(3)
_cell_angle_gamma 90.00
_cell_formula_units_Z 4
_cell_length_a 7.0933(6)
_cell_length_b 16.2066(11)
_cell_length_c 8.8042(7)
_cell_measurement_reflns_used 1750
_cell_measurement_temperature 123(2)
_cell_measurement_theta_max 72.25
_cell_measurement_theta_min 5.46
_cell_volume 1009.95(14)
_computing_cell_refinement 'CrystalClear (Rigaku/MSC Inc., 2005)'
_computing_data_collection 'CrystalClear (Rigaku/MSC Inc., 2005)'
_computing_data_reduction 'CrystalClear (Rigaku/MSC Inc., 2005)'
_computing_structure_refinement 'SHELXL-97 (Sheldrick, 1997)'
_computing_structure_solution 'SHELXS-97 (Sheldrick, 1990)'
_diffrn_ambient_temperature 123(2)
_diffrn_measured_fraction_theta_full 0.974
_diffrn_measured_fraction_theta_max 0.974
_diffrn_measurement_device_type 'Rigaku RAXIS Rapid'
_diffrn_measurement_method \w-scans
_diffrn_radiation_monochromator 'Rigaku VariMax mirror'
_diffrn_radiation_source 'micro-focus rotating anode'
_diffrn_radiation_type CuK\a
_diffrn_radiation_wavelength 1.54180
_diffrn_reflns_av_R_equivalents 0.1413
_diffrn_reflns_av_sigmaI/netI 0.1050
_diffrn_reflns_limit_h_max 8
_diffrn_reflns_limit_h_min -8
_diffrn_reflns_limit_k_max 19
_diffrn_reflns_limit_k_min -19
_diffrn_reflns_limit_l_max 9
_diffrn_reflns_limit_l_min -10
_diffrn_reflns_number 5976
_diffrn_reflns_theta_full 70.02
_diffrn_reflns_theta_max 70.02
_diffrn_reflns_theta_min 6.83
_exptl_absorpt_coefficient_mu 3.103
_exptl_absorpt_correction_T_max 0.9127
_exptl_absorpt_correction_T_min 0.7894
_exptl_absorpt_correction_type multi-scan
_exptl_absorpt_process_details 'CrystalClear (Rigaku/MSC Inc., 2005)'
_exptl_crystal_colour colourless
_exptl_crystal_density_diffrn 1.293
_exptl_crystal_density_method 'not measured'
_exptl_crystal_description plate
_exptl_crystal_F_000 424
_exptl_crystal_size_max 0.08
_exptl_crystal_size_mid 0.08
_exptl_crystal_size_min 0.03
_refine_diff_density_max 0.627
_refine_diff_density_min -0.466
_refine_diff_density_rms 0.099
_refine_ls_extinction_method none
_refine_ls_goodness_of_fit_ref 1.002
_refine_ls_hydrogen_treatment mixed
_refine_ls_matrix_type full
_refine_ls_number_parameters 122
_refine_ls_number_reflns 1872
_refine_ls_number_restraints 3
_refine_ls_restrained_S_all 1.001
_refine_ls_R_factor_all 0.0838
_refine_ls_R_factor_gt 0.0739
_refine_ls_shift/su_max 0.000
_refine_ls_shift/su_mean 0.000
_refine_ls_structure_factor_coef Fsqd
_refine_ls_weighting_details 'calc w=1/[\s^2^(Fo^2^)+(0.0645P)^2^+2.1966P] where P=(Fo^2^+2Fc^2^)/3'
_refine_ls_weighting_scheme calc
_refine_ls_wR_factor_gt 0.1797
_refine_ls_wR_factor_ref 0.1921
_reflns_number_gt 1714
_reflns_number_total 1872
_reflns_threshold_expression >2sigma(I)
_cod_data_source_file c3ce40707a.txt
_cod_data_source_block bethan
_cod_original_sg_symbol_H-M P21/n
_cod_database_code 7210827

loop_
_symmetry_equiv_pos_as_xyz
'x, y, z'
'-x+1/2, y+1/2, -z+1/2'
'-x, -y, -z'
'x-1/2, -y-1/2, z-1/2'

loop_
_atom_site_label
_atom_site_type_symbol
_atom_site_fract_x
_atom_site_fract_y
_atom_site_fract_z
_atom_site_U_iso_or_equiv
_atom_site_adp_type
_atom_site_occupancy
_atom_site_symmetry_multiplicity
_atom_site_calc_flag
_atom_site_refinement_flags
Cl1 Cl 0.24127(12) 0.99340(5) 0.71048(9) 0.0303(3) Uani 1 1 d .
O1 O 0.3671(4) 0.68499(17) 0.2967(3) 0.0376(7) Uani 1 1 d .
C2 C 0.3090(5) 0.6711(2) 0.1661(4) 0.0287(8) Uani 1 1 d .
N3 N 0.3879(4) 0.6190(2) 0.0709(4) 0.0319(7) Uani 1 1 d D
O4 O 0.1585(3) 0.71068(15) 0.0958(3) 0.0289(6) Uani 1 1 d .
C5 C 0.0573(5) 0.7680(2) 0.1880(4) 0.0268(7) Uani 1 1 d .
H5 H 0.1077 0.7644 0.2966 0.032 Uiso 1 1 calc R
C6 C -0.1505(5) 0.7443(2) 0.1756(4) 0.0318(8) Uani 1 1 d .
H6A H -0.2040 0.7558 0.0723 0.048 Uiso 1 1 calc R
H6B H -0.2183 0.7765 0.2489 0.048 Uiso 1 1 calc R
H6C H -0.1632 0.6854 0.1977 0.048 Uiso 1 1 calc R
C7 C 0.0789(5) 0.8558(2) 0.1299(4) 0.0281(8) Uani 1 1 d .
H7A H 0.0579 0.8547 0.0176 0.034 Uiso 1 1 calc R
H7B H -0.0231 0.8897 0.1696 0.034 Uiso 1 1 calc R
N8 N 0.2650(4) 0.89922(18) 0.1690(3) 0.0264(7) Uani 1 1 d .
C9 C 0.2394(6) 0.9880(2) 0.1238(4) 0.0323(8) Uani 1 1 d .
H9A H 0.1350 1.0118 0.1768 0.048 Uiso 1 1 calc R
H9B H 0.2107 0.9916 0.0136 0.048 Uiso 1 1 calc R
H9C H 0.3558 1.0186 0.1515 0.048 Uiso 1 1 calc R
C10 C 0.3190(6) 0.8962(3) 0.3361(4) 0.0364(9) Uani 1 1 d .
H10A H 0.4286 0.9320 0.3592 0.055 Uiso 1 1 calc R
H10B H 0.3510 0.8394 0.3658 0.055 Uiso 1 1 calc R
H10C H 0.2129 0.9153 0.3927 0.055 Uiso 1 1 calc R
C11 C 0.4219(5) 0.8651(2) 0.0816(5) 0.0353(9) Uani 1 1 d .
H11A H 0.5360 0.8984 0.1023 0.053 Uiso 1 1 calc R
H11B H 0.3848 0.8668 -0.0276 0.053 Uiso 1 1 calc R
H11C H 0.4473 0.8080 0.1128 0.053 Uiso 1 1 calc R
H3A H 0.478(4) 0.589(2) 0.113(4) 0.037(11) Uiso 1 1 d D
H3B H 0.323(5) 0.604(2) -0.012(3) 0.040(12) Uiso 1 1 d D

loop_
_atom_site_aniso_label
_atom_site_aniso_U_11
_atom_site_aniso_U_22
_atom_site_aniso_U_33
_atom_site_aniso_U_23
_atom_site_aniso_U_13
_atom_site_aniso_U_12
Cl1 0.0307(5) 0.0302(5) 0.0299(5) -0.0005(3) 0.0009(4) -0.0038(3)
O1 0.0464(16) 0.0359(15) 0.0290(14) -0.0044(11) -0.0092(12) 0.0104(12)
C2 0.0343(19) 0.0229(18) 0.0282(18) 0.0013(13) -0.0036(14) 0.0012(14)
N3 0.0304(16) 0.0331(17) 0.0320(17) -0.0026(13) 0.0012(13) 0.0085(13)
O4 0.0317(13) 0.0276(14) 0.0270(12) -0.0019(10) -0.0018(10) 0.0049(10)
C5 0.0285(18) 0.0251(17) 0.0269(17) 0.0000(13) 0.0018(13) 0.0005(14)
C6 0.0287(18) 0.032(2) 0.0350(18) -0.0014(15) 0.0037(14) -0.0013(14)
C7 0.0265(17) 0.0259(18) 0.0310(18) -0.0017(14) -0.0036(14) 0.0003(13)
N8 0.0276(15) 0.0279(16) 0.0236(14) 0.0000(11) 0.0009(11) -0.0019(11)
C9 0.036(2) 0.030(2) 0.0314(19) 0.0028(15) 0.0038(16) -0.0008(15)
C10 0.044(2) 0.041(2) 0.0232(18) 0.0015(15) -0.0036(15) -0.0127(17)
C11 0.0285(18) 0.035(2) 0.043(2) -0.0023(17) 0.0093(16) 0.0005(15)

loop_
_atom_type_symbol
_atom_type_description
_atom_type_scat_dispersion_real
_atom_type_scat_dispersion_imag
_atom_type_scat_source
C C 0.0181 0.0091 'International Tables Vol C Tables 4.2.6.8 and 6.1.1.4'
H H 0.0000 0.0000 'International Tables Vol C Tables 4.2.6.8 and 6.1.1.4'
N N 0.0311 0.0180 'International Tables Vol C Tables 4.2.6.8 and 6.1.1.4'
O O 0.0492 0.0322 'International Tables Vol C Tables 4.2.6.8 and 6.1.1.4'
Cl Cl 0.3639 0.7018 'International Tables Vol C Tables 4.2.6.8 and 6.1.1.4'

loop_
_geom_angle_atom_site_label_1
_geom_angle_atom_site_label_2
_geom_angle_atom_site_label_3
_geom_angle
O1 C2 N3 125.4(3)
O1 C2 O4 123.4(3)
N3 C2 O4 111.1(3)
C2 O4 C5 116.6(3)
O4 C5 C6 108.1(3)
O4 C5 C7 110.2(3)
C6 C5 C7 109.3(3)
N8 C7 C5 117.6(3)
C10 N8 C11 110.0(3)
C10 N8 C9 108.1(3)
C11 N8 C9 107.3(3)
C10 N8 C7 111.8(3)
C11 N8 C7 112.1(3)
C9 N8 C7 107.3(3)

loop_
_geom_bond_atom_site_label_1
_geom_bond_atom_site_label_2
_geom_bond_distance
O1 C2 1.217(4)
C2 N3 1.338(5)
C2 O4 1.359(4)
O4 C5 1.454(4)
C5 C6 1.521(5)
C5 C7 1.522(5)
C7 N8 1.516(4)
N8 C10 1.496(4)
N8 C11 1.499(5)
N8 C9 1.501(5)

loop_
_geom_torsion_atom_site_label_1
_geom_torsion_atom_site_label_2
_geom_torsion_atom_site_label_3
_geom_torsion_atom_site_label_4
_geom_torsion
O1 C2 O4 C5 -4.2(5)
N3 C2 O4 C5 178.7(3)
C2 O4 C5 C6 -126.4(3)
C2 O4 C5 C7 114.3(3)
O4 C5 C7 N8 -76.8(4)
C6 C5 C7 N8 164.6(3)
C5 C7 N8 C10 -51.9(4)
C5 C7 N8 C11 72.2(4)
C5 C7 N8 C9 -170.2(3)
